data_4071310
loop_
_publ_author_name
'Nakabuchi, Takashi'
'Matano, Yoshihiro'
'Imahori, Hiroshi'

_publ_section_title
;
 Synthesis, Structures, and Coordinating Properties of
 Phosphole-Containing Hybrid Calixpyrroles
;
_journal_issue 13
_journal_name_full Organometallics
_journal_page_first 3142
_journal_paper_doi 10.1021/om800099h
_journal_volume 27
_journal_year 2008
_chemical_formula_moiety 'C37 H43 Au Cl N2 P S '
_chemical_formula_sum 'C37 H43 Au Cl N2 P S'
_chemical_formula_weight 811.18
_chemical_name_systematic
; 
 ? 
;
_space_group_IT_number 14
_symmetry_cell_setting monoclinic
_symmetry_Int_Tables_number 14
_symmetry_space_group_name_Hall '-P 2ybc'
_symmetry_space_group_name_H-M 'P 1 21/c 1'
_atom_sites_solution_hydrogens geom
_atom_sites_solution_primary direct
_atom_sites_solution_secondary difmap
_audit_creation_method SHELXL-97
_cell_angle_alpha 90.00
_cell_angle_beta 99.7160(5)
_cell_angle_gamma 90.00
_cell_formula_units_Z 4
_cell_length_a 12.5038(16)
_cell_length_b 13.0739(16)
_cell_length_c 20.303(3)
_cell_measurement_reflns_used 8739
_cell_measurement_temperature 123(2)
_cell_measurement_theta_max 27.5
_cell_measurement_theta_min 3.1
_cell_volume 3271.4(8)
_computing_cell_refinement CrystalClear
_computing_data_collection CrystalClear
_computing_data_reduction CrystalStructure
_computing_publication_material 'CrystalStructure 3.8.0'
_computing_structure_refinement 'SHELXL-97 (Sheldrick, 1997)'
_computing_structure_solution 'SHELXS-97 (Sheldrick, 1997)'
_diffrn_ambient_temperature 123(2)
_diffrn_detector_area_resol_mean 7.31
_diffrn_measured_fraction_theta_full 0.995
_diffrn_measured_fraction_theta_max 0.995
_diffrn_measurement_device_type 'Rigaku Saturn'
_diffrn_measurement_method \w
_diffrn_radiation_monochromator graphite
_diffrn_radiation_source 'fine-focus sealed tube'
_diffrn_radiation_type MoK\a
_diffrn_radiation_wavelength 0.71070
_diffrn_reflns_av_R_equivalents 0.0206
_diffrn_reflns_av_sigmaI/netI 0.0200
_diffrn_reflns_limit_h_max 15
_diffrn_reflns_limit_h_min -16
_diffrn_reflns_limit_k_max 16
_diffrn_reflns_limit_k_min -16
_diffrn_reflns_limit_l_max 25
_diffrn_reflns_limit_l_min -26
_diffrn_reflns_number 25473
_diffrn_reflns_theta_full 27.48
_diffrn_reflns_theta_max 27.48
_diffrn_reflns_theta_min 3.23
_exptl_absorpt_coefficient_mu 4.721
_exptl_absorpt_correction_T_max 0.4519
_exptl_absorpt_correction_T_min 0.3317
_exptl_absorpt_correction_type numerical
_exptl_absorpt_process_details
;
    Higashi, T. (1999). Program for Absorption Correction.
    Rigaku Corporation, Tokyo, Japan.
;
_exptl_crystal_colour colorless
_exptl_crystal_density_diffrn 1.647
_exptl_crystal_density_method 'not measured'
_exptl_crystal_description block
_exptl_crystal_F_000 1624
_exptl_crystal_size_max 0.30
_exptl_crystal_size_mid 0.20
_exptl_crystal_size_min 0.20
_refine_diff_density_max 1.761
_refine_diff_density_min -0.709
_refine_diff_density_rms 0.076
_refine_ls_extinction_method none
_refine_ls_goodness_of_fit_ref 1.001
_refine_ls_hydrogen_treatment refall
_refine_ls_matrix_type full
_refine_ls_number_parameters 389
_refine_ls_number_reflns 7471
_refine_ls_number_restraints 0
_refine_ls_restrained_S_all 1.001
_refine_ls_R_factor_all 0.0221
_refine_ls_R_factor_gt 0.0197
_refine_ls_shift/su_max 0.001
_refine_ls_shift/su_mean 0.000
_refine_ls_structure_factor_coef Fsqd
_refine_ls_weighting_details 'calc w=1/[\s^2^(Fo^2^)+(0.0050P)^2^+6.3000P] where P=(Fo^2^+2Fc^2^)/3'
_refine_ls_weighting_scheme calc
_refine_ls_wR_factor_gt 0.0388
_refine_ls_wR_factor_ref 0.0397
_reflns_number_gt 6956
_reflns_number_total 7471
_reflns_threshold_expression >2sigma(I)
_cod_data_source_file om800099h-file001.cif
_cod_data_source_block 12_out
_cod_original_cell_volume 3271.5(7)
_cod_database_code 4071310

loop_
_symmetry_equiv_pos_as_xyz
'x, y, z'
'-x, y+1/2, -z+1/2'
'-x, -y, -z'
'x, -y-1/2, z-1/2'

loop_
_atom_site_label
_atom_site_type_symbol
_atom_site_fract_x
_atom_site_fract_y
_atom_site_fract_z
_atom_site_U_iso_or_equiv
_atom_site_adp_type
_atom_site_occupancy
_atom_site_symmetry_multiplicity
_atom_site_calc_flag
_atom_site_refinement_flags
Au1 Au 0.389309(6) 0.257223(6) 0.058086(4) 0.01373(3) Uani 1 1 d .
Cl1 Cl 0.21071(4) 0.23669(5) 0.01194(3) 0.02402(12) Uani 1 1 d .
S1 S 0.98306(5) 0.35763(4) 0.29160(3) 0.01892(11) Uani 1 1 d .
P1 P 0.56636(4) 0.27922(4) 0.09649(3) 0.01238(11) Uani 1 1 d .
N1 N 0.87331(15) 0.34098(14) 0.13530(9) 0.0155(4) Uani 1 1 d .
H15 H 0.8381 0.2943 0.1544 0.019 Uiso 1 1 d .
N2 N 0.71784(15) 0.32795(14) 0.31700(9) 0.0154(4) Uani 1 1 d .
H32 H 0.7407 0.2747 0.2968 0.019 Uiso 1 1 d .
C1 C 0.63566(17) 0.36311(16) 0.04576(10) 0.0131(4) Uani 1 1 d .
C2 C 0.70392(17) 0.44016(16) 0.09182(11) 0.0132(4) Uani 1 1 d .
C3 C 0.67911(19) 0.55459(16) 0.07776(11) 0.0172(4) Uani 1 1 d .
H1 H 0.7188 0.5807 0.0430 0.021 Uiso 1 1 calc R
H2 H 0.6004 0.5657 0.0629 0.021 Uiso 1 1 calc R
C4 C 0.71855(19) 0.60740(17) 0.14544(12) 0.0186(5) Uani 1 1 d .
H3 H 0.6741 0.6687 0.1503 0.022 Uiso 1 1 calc R
H4 H 0.7954 0.6284 0.1491 0.022 Uiso 1 1 calc R
C5 C 0.7055(2) 0.52684(17) 0.19945(11) 0.0186(5) Uani 1 1 d .
H5 H 0.7753 0.5153 0.2297 0.022 Uiso 1 1 calc R
H6 H 0.6505 0.5490 0.2263 0.022 Uiso 1 1 calc R
C6 C 0.66915(17) 0.43132(16) 0.16025(10) 0.0128(4) Uani 1 1 d .
C7 C 0.60296(17) 0.35494(16) 0.17190(10) 0.0119(4) Uani 1 1 d .
C8 C 0.62253(18) 0.36134(17) -0.02127(11) 0.0159(4) Uani 1 1 d .
C9 C 0.55820(19) 0.28152(18) -0.06430(11) 0.0197(5) Uani 1 1 d .
H7 H 0.6073 0.2285 -0.0757 0.024 Uiso 1 1 calc R
H8 H 0.5202 0.3134 -0.1053 0.024 Uiso 1 1 calc R
H9 H 0.5051 0.2506 -0.0399 0.024 Uiso 1 1 calc R
C10 C 0.6714(2) 0.44190(19) -0.06068(12) 0.0230(5) Uani 1 1 d .
H10 H 0.6215 0.5001 -0.0693 0.028 Uiso 1 1 calc R
H11 H 0.6836 0.4128 -0.1033 0.028 Uiso 1 1 calc R
H12 H 0.7406 0.4651 -0.0350 0.028 Uiso 1 1 calc R
C11 C 0.82471(18) 0.42149(16) 0.09797(11) 0.0141(4) Uani 1 1 d .
C12 C 0.90652(19) 0.47436(18) 0.07564(12) 0.0200(5) Uani 1 1 d .
H13 H 0.8981 0.5335 0.0481 0.024 Uiso 1 1 calc R
C13 C 1.00641(19) 0.42444(18) 0.10120(12) 0.0203(5) Uani 1 1 d .
H14 H 1.0763 0.4443 0.0934 0.024 Uiso 1 1 calc R
C14 C 0.98393(17) 0.34317(17) 0.13884(11) 0.0154(4) Uani 1 1 d .
C15 C 1.05486(18) 0.26499(18) 0.18104(11) 0.0179(4) Uani 1 1 d .
C16 C 1.0494(2) 0.16214(18) 0.14385(13) 0.0246(5) Uani 1 1 d .
H16 H 1.0949 0.1119 0.1713 0.030 Uiso 1 1 calc R
H17 H 1.0756 0.1711 0.1014 0.030 Uiso 1 1 calc R
H18 H 0.9742 0.1379 0.1351 0.030 Uiso 1 1 calc R
C17 C 1.17324(19) 0.3027(2) 0.19431(13) 0.0251(5) Uani 1 1 d .
H19 H 1.1767 0.3698 0.2162 0.030 Uiso 1 1 calc R
H20 H 1.2001 0.3086 0.1518 0.030 Uiso 1 1 calc R
H21 H 1.2182 0.2539 0.2234 0.030 Uiso 1 1 calc R
C18 C 1.01319(17) 0.25127(17) 0.24660(11) 0.0173(4) Uani 1 1 d .
C19 C 0.99126(19) 0.16397(18) 0.27915(12) 0.0219(5) Uani 1 1 d .
H22 H 1.0031 0.0972 0.2633 0.026 Uiso 1 1 calc R
C20 C 0.9494(2) 0.18241(18) 0.33857(12) 0.0223(5) Uani 1 1 d .
H23 H 0.9302 0.1291 0.3662 0.027 Uiso 1 1 calc R
C21 C 0.93897(18) 0.28314(17) 0.35256(11) 0.0172(4) Uani 1 1 d .
C22 C 0.88547(18) 0.33271(17) 0.40627(11) 0.0176(5) Uani 1 1 d .
C23 C 0.8712(2) 0.2537(2) 0.46035(12) 0.0252(5) Uani 1 1 d .
H24 H 0.8264 0.1968 0.4399 0.030 Uiso 1 1 calc R
H25 H 0.8356 0.2862 0.4944 0.030 Uiso 1 1 calc R
H26 H 0.9424 0.2278 0.4812 0.030 Uiso 1 1 calc R
C24 C 0.9549(2) 0.42034(19) 0.44000(12) 0.0233(5) Uani 1 1 d .
H27 H 1.0253 0.3936 0.4616 0.028 Uiso 1 1 calc R
H28 H 0.9180 0.4523 0.4736 0.028 Uiso 1 1 calc R
H29 H 0.9659 0.4713 0.4064 0.028 Uiso 1 1 calc R
C25 C 0.77529(18) 0.37395(17) 0.37357(11) 0.0166(4) Uani 1 1 d .
C26 C 0.7121(2) 0.45240(18) 0.38935(12) 0.0201(5) Uani 1 1 d .
H30 H 0.7304 0.4984 0.4257 0.024 Uiso 1 1 calc R
C27 C 0.61424(19) 0.45353(18) 0.34190(11) 0.0191(5) Uani 1 1 d .
H31 H 0.5552 0.4994 0.3416 0.023 Uiso 1 1 calc R
C28 C 0.62019(18) 0.37647(17) 0.29654(11) 0.0147(4) Uani 1 1 d .
C29 C 0.54536(17) 0.34451(17) 0.23323(10) 0.0145(4) Uani 1 1 d .
C30 C 0.50630(19) 0.23398(17) 0.24145(11) 0.0191(5) Uani 1 1 d .
H33 H 0.5693 0.1887 0.2525 0.023 Uiso 1 1 calc R
H34 H 0.4617 0.2113 0.1996 0.023 Uiso 1 1 calc R
H35 H 0.4631 0.2317 0.2775 0.023 Uiso 1 1 calc R
C31 C 0.44557(19) 0.41475(19) 0.22212(12) 0.0212(5) Uani 1 1 d .
H36 H 0.4076 0.4097 0.2605 0.025 Uiso 1 1 calc R
H37 H 0.3966 0.3938 0.1814 0.025 Uiso 1 1 calc R
H38 H 0.4687 0.4856 0.2173 0.025 Uiso 1 1 calc R
C32 C 0.63613(18) 0.15614(16) 0.10754(11) 0.0155(4) Uani 1 1 d .
C33 C 0.71542(19) 0.13481(17) 0.16282(12) 0.0190(5) Uani 1 1 d .
H39 H 0.7340 0.1853 0.1965 0.023 Uiso 1 1 calc R
C34 C 0.7676(2) 0.04042(19) 0.16927(13) 0.0248(5) Uani 1 1 d .
H40 H 0.8208 0.0265 0.2074 0.030 Uiso 1 1 calc R
C35 C 0.7417(2) -0.03345(18) 0.11991(14) 0.0269(6) Uani 1 1 d .
H41 H 0.7781 -0.0975 0.1238 0.032 Uiso 1 1 calc R
C36 C 0.6631(2) -0.01332(19) 0.06536(13) 0.0275(6) Uani 1 1 d .
H42 H 0.6450 -0.0639 0.0317 0.033 Uiso 1 1 calc R
C37 C 0.6101(2) 0.08032(19) 0.05906(12) 0.0238(5) Uani 1 1 d .
H43 H 0.5554 0.0929 0.0214 0.029 Uiso 1 1 calc R

loop_
_atom_site_aniso_label
_atom_site_aniso_U_11
_atom_site_aniso_U_22
_atom_site_aniso_U_33
_atom_site_aniso_U_23
_atom_site_aniso_U_13
_atom_site_aniso_U_12
Au1 0.01228(4) 0.01600(4) 0.01233(4) -0.00098(3) 0.00039(3) -0.00132(3)
Cl1 0.0126(2) 0.0331(3) 0.0250(3) 0.0018(2) -0.0008(2) -0.0051(2)
S1 0.0233(3) 0.0149(3) 0.0190(3) -0.0004(2) 0.0049(2) -0.0027(2)
P1 0.0123(2) 0.0136(3) 0.0106(3) -0.0010(2) 0.0002(2) 0.0000(2)
N1 0.0134(9) 0.0159(9) 0.0175(10) 0.0033(7) 0.0030(7) -0.0010(7)
N2 0.0173(9) 0.0160(9) 0.0124(9) -0.0022(7) 0.0012(7) -0.0007(7)
C1 0.0131(10) 0.0137(10) 0.0120(10) 0.0008(8) 0.0008(8) 0.0014(8)
C2 0.0156(10) 0.0128(10) 0.0109(10) 0.0009(8) 0.0015(8) 0.0002(8)
C3 0.0189(11) 0.0144(10) 0.0185(11) 0.0031(8) 0.0035(9) 0.0025(8)
C4 0.0207(11) 0.0133(10) 0.0217(12) -0.0011(9) 0.0033(9) -0.0007(8)
C5 0.0250(12) 0.0145(10) 0.0164(11) -0.0034(9) 0.0037(9) -0.0039(9)
C6 0.0128(10) 0.0141(10) 0.0108(10) 0.0000(8) 0.0003(8) 0.0030(8)
C7 0.0121(10) 0.0132(10) 0.0099(10) -0.0006(8) 0.0001(8) 0.0013(8)
C8 0.0155(10) 0.0183(11) 0.0138(11) -0.0003(8) 0.0017(8) 0.0057(8)
C9 0.0202(11) 0.0269(12) 0.0116(10) -0.0046(9) 0.0009(9) 0.0037(9)
C10 0.0295(13) 0.0263(13) 0.0136(12) 0.0047(9) 0.0046(10) 0.0037(10)
C11 0.0170(11) 0.0129(10) 0.0116(10) -0.0009(8) 0.0002(8) 0.0006(8)
C12 0.0202(12) 0.0165(11) 0.0240(13) 0.0030(9) 0.0060(9) -0.0019(9)
C13 0.0166(11) 0.0204(11) 0.0252(13) -0.0028(9) 0.0069(9) -0.0035(9)
C14 0.0118(10) 0.0181(11) 0.0163(11) -0.0053(8) 0.0022(8) -0.0004(8)
C15 0.0118(10) 0.0223(11) 0.0188(11) -0.0022(9) 0.0005(8) 0.0019(9)
C16 0.0253(13) 0.0219(12) 0.0263(13) -0.0051(10) 0.0036(10) 0.0051(10)
C17 0.0137(11) 0.0334(14) 0.0274(13) -0.0040(11) 0.0008(10) 0.0006(10)
C18 0.0122(10) 0.0182(11) 0.0197(11) -0.0023(9) -0.0026(8) 0.0023(8)
C19 0.0206(12) 0.0177(11) 0.0244(13) -0.0030(9) -0.0046(10) 0.0057(9)
C20 0.0236(12) 0.0198(12) 0.0224(12) 0.0064(9) 0.0001(10) 0.0009(9)
C21 0.0153(10) 0.0203(11) 0.0146(11) 0.0036(9) -0.0020(8) -0.0017(8)
C22 0.0191(11) 0.0202(11) 0.0120(11) 0.0009(8) -0.0021(9) -0.0047(9)
C23 0.0268(13) 0.0315(14) 0.0159(11) 0.0077(10) -0.0008(9) -0.0048(10)
C24 0.0220(12) 0.0254(12) 0.0201(12) -0.0036(10) -0.0033(10) -0.0054(10)
C25 0.0188(11) 0.0211(11) 0.0088(10) 0.0007(8) -0.0006(8) -0.0058(9)
C26 0.0251(12) 0.0205(11) 0.0142(11) -0.0037(9) 0.0019(9) -0.0021(9)
C27 0.0230(12) 0.0206(11) 0.0137(11) 0.0001(9) 0.0036(9) 0.0027(9)
C28 0.0175(11) 0.0164(10) 0.0104(10) 0.0028(8) 0.0030(8) -0.0005(8)
C29 0.0153(10) 0.0183(11) 0.0100(10) -0.0002(8) 0.0025(8) -0.0016(8)
C30 0.0215(11) 0.0218(11) 0.0135(11) 0.0010(9) 0.0017(9) -0.0062(9)
C31 0.0163(11) 0.0307(13) 0.0165(12) -0.0006(9) 0.0021(9) 0.0034(9)
C32 0.0160(10) 0.0132(10) 0.0175(11) 0.0010(8) 0.0036(9) 0.0009(8)
C33 0.0198(11) 0.0163(11) 0.0201(12) 0.0003(9) 0.0009(9) -0.0030(9)
C34 0.0213(12) 0.0222(12) 0.0288(14) 0.0054(10) -0.0016(10) 0.0032(10)
C35 0.0289(14) 0.0148(11) 0.0368(15) 0.0032(10) 0.0055(11) 0.0052(10)
C36 0.0348(15) 0.0189(12) 0.0284(14) -0.0062(10) 0.0040(11) 0.0005(10)
C37 0.0270(13) 0.0222(12) 0.0200(13) -0.0021(10) -0.0027(10) 0.0028(10)

loop_
_atom_type_symbol
_atom_type_description
_atom_type_scat_dispersion_real
_atom_type_scat_dispersion_imag
_atom_type_scat_source
C C 0.0033 0.0016 'International Tables Vol C Tables 4.2.6.8 and 6.1.1.4'
H H 0.0000 0.0000 'International Tables Vol C Tables 4.2.6.8 and 6.1.1.4'
Au Au -2.0133 8.8022 'International Tables Vol C Tables 4.2.6.8 and 6.1.1.4'
Cl Cl 0.1484 0.1585 'International Tables Vol C Tables 4.2.6.8 and 6.1.1.4'
N N 0.0061 0.0033 'International Tables Vol C Tables 4.2.6.8 and 6.1.1.4'
P P 0.1023 0.0942 'International Tables Vol C Tables 4.2.6.8 and 6.1.1.4'
S S 0.1246 0.1234 'International Tables Vol C Tables 4.2.6.8 and 6.1.1.4'

loop_
_geom_angle_atom_site_label_1
_geom_angle_atom_site_label_2
_geom_angle_atom_site_label_3
_geom_angle
P1 Au1 Cl1 176.24(2)
C21 S1 C18 92.81(11)
C7 P1 C1 94.15(10)
C7 P1 C32 109.24(10)
C1 P1 C32 109.70(10)
C7 P1 Au1 117.23(7)
C1 P1 Au1 114.68(7)
C32 P1 Au1 110.70(7)
C14 N1 C11 111.09(18)
C28 N2 C25 111.08(18)
C8 C1 C2 126.2(2)
C8 C1 P1 125.04(17)
C2 C1 P1 108.65(14)
C11 C2 C6 110.23(17)
C11 C2 C1 112.91(17)
C6 C2 C1 106.89(17)
C11 C2 C3 109.74(18)
C6 C2 C3 99.33(17)
C1 C2 C3 116.74(18)
C4 C3 C2 104.17(17)
C3 C4 C5 105.68(17)
C6 C5 C4 104.34(18)
C7 C6 C5 131.5(2)
C7 C6 C2 119.63(19)
C5 C6 C2 108.06(18)
C6 C7 C29 126.30(19)
C6 C7 P1 109.39(16)
C29 C7 P1 123.07(15)
C1 C8 C9 124.2(2)
C1 C8 C10 122.2(2)
C9 C8 C10 113.58(19)
C12 C11 N1 106.40(19)
C12 C11 C2 132.8(2)
N1 C11 C2 120.66(19)
C11 C12 C13 107.7(2)
C14 C13 C12 108.0(2)
C13 C14 N1 106.7(2)
C13 C14 C15 133.1(2)
N1 C14 C15 120.16(19)
C14 C15 C18 108.63(18)
C14 C15 C16 109.75(18)
C18 C15 C16 109.47(19)
C14 C15 C17 109.60(19)
C18 C15 C17 110.24(19)
C16 C15 C17 109.13(19)
C19 C18 C15 130.3(2)
C19 C18 S1 109.50(18)
C15 C18 S1 120.15(17)
C18 C19 C20 113.7(2)
C21 C20 C19 113.9(2)
C20 C21 C22 129.3(2)
C20 C21 S1 109.99(18)
C22 C21 S1 120.28(16)
C21 C22 C25 108.29(18)
C21 C22 C24 110.88(19)
C25 C22 C24 109.48(19)
C21 C22 C23 110.14(19)
C25 C22 C23 110.05(19)
C24 C22 C23 107.99(19)
C26 C25 N2 106.3(2)
C26 C25 C22 132.8(2)
N2 C25 C22 120.8(2)
C25 C26 C27 108.3(2)
C28 C27 C26 107.9(2)
C27 C28 N2 106.31(19)
C27 C28 C29 132.4(2)
N2 C28 C29 121.22(19)
C28 C29 C31 109.27(18)
C28 C29 C30 109.14(18)
C31 C29 C30 108.17(18)
C28 C29 C7 110.73(17)
C31 C29 C7 107.84(17)
C30 C29 C7 111.62(18)
C33 C32 C37 118.4(2)
C33 C32 P1 122.35(17)
C37 C32 P1 119.29(17)
C34 C33 C32 120.7(2)
C35 C34 C33 120.0(2)
C36 C35 C34 119.7(2)
C35 C36 C37 120.5(2)
C36 C37 C32 120.7(2)

loop_
_geom_bond_atom_site_label_1
_geom_bond_atom_site_label_2
_geom_bond_distance
Au1 P1 2.2380(6)
Au1 Cl1 2.2870(6)
S1 C21 1.736(2)
S1 C18 1.740(2)
P1 C7 1.816(2)
P1 C1 1.821(2)
P1 C32 1.826(2)
N1 C14 1.373(3)
N1 C11 1.377(3)
N2 C28 1.376(3)
N2 C25 1.385(3)
C1 C8 1.343(3)
C1 C2 1.532(3)
C2 C11 1.514(3)
C2 C6 1.529(3)
C2 C3 1.545(3)
C3 C4 1.542(3)
C4 C5 1.549(3)
C5 C6 1.509(3)
C6 C7 1.343(3)
C7 C29 1.546(3)
C8 C9 1.504(3)
C8 C10 1.512(3)
C11 C12 1.373(3)
C12 C13 1.427(3)
C13 C14 1.365(3)
C14 C15 1.519(3)
C15 C18 1.520(3)
C15 C16 1.538(3)
C15 C17 1.540(3)
C18 C19 1.370(3)
C19 C20 1.415(3)
C20 C21 1.358(3)
C21 C22 1.518(3)
C22 C25 1.523(3)
C22 C24 1.528(3)
C22 C23 1.540(3)
C25 C26 1.365(3)
C26 C27 1.424(3)
C27 C28 1.376(3)
C28 C29 1.515(3)
C29 C31 1.535(3)
C29 C30 1.543(3)
C32 C33 1.395(3)
C32 C37 1.396(3)
C33 C34 1.391(3)
C34 C35 1.390(4)
C35 C36 1.376(4)
C36 C37 1.388(3)
